data_7042869
loop_
_publ_author_name
'Wang, Yuzhong'
'Hickox, Hunter P.'
'Wei, Pingrong'
'Robinson, Gregory H.'

_publ_section_title
;
 C4-Ferrocenylsilyl-bridged and -substituted N-heterocyclic carbenes:
 complexation of germanium chloride.
;
_journal_issue 17
_journal_name_full 'Dalton transactions (Cambridge, England : 2003)'
_journal_page_first 5508
_journal_page_last 5512
_journal_paper_doi 10.1039/c7dt00066a
_journal_volume 46
_journal_year 2017
_chemical_formula_sum 'C76 H106 Cl4 Fe Ge2 N4 O2 Si2'
_chemical_formula_weight 1506.65
_space_group_crystal_system triclinic
_space_group_IT_number 2
_space_group_name_Hall '-P 1'
_space_group_name_H-M_alt 'P -1'
_symmetry_space_group_name_Hall '-P 1'
_symmetry_space_group_name_H-M 'P -1'
_atom_sites_solution_hydrogens geom
_audit_creation_method SHELXL-2014/7
_audit_update_record
;
2017-01-02 deposited with the CCDC.
2017-02-17 downloaded from the CCDC.
;
_cell_angle_alpha 80.614(2)
_cell_angle_beta 82.073(2)
_cell_angle_gamma 82.496(2)
_cell_formula_units_Z 2
_cell_length_a 12.1909(9)
_cell_length_b 16.9634(12)
_cell_length_c 20.1520(14)
_cell_measurement_reflns_used 9777
_cell_measurement_temperature 298(2)
_cell_measurement_theta_max 23.93
_cell_measurement_theta_min 2.24
_cell_volume 4047.3(5)
_computing_cell_refinement 'Bruker SAINT'
_computing_data_collection 'Bruker APEX3'
_computing_data_reduction 'Bruker SAINT'
_computing_molecular_graphics 'Bruker SHELXTL'
_computing_publication_material 'Bruker SHELXTL'
_computing_structure_refinement 'SHELXL-2014/7 (Sheldrick, 2014)'
_computing_structure_solution 'SHELXS-97 (Sheldrick 2008)'
_diffrn_ambient_temperature 298(2)
_diffrn_measured_fraction_theta_full 0.998
_diffrn_measured_fraction_theta_max 0.992
_diffrn_measurement_device_type 'Bruker D8 Quest PHOTON 100 CMOS'
_diffrn_measurement_method 'Phi\Omega scans'
_diffrn_radiation_type MoK\a
_diffrn_radiation_wavelength 0.71073
_diffrn_reflns_av_unetI/netI 0.0532
_diffrn_reflns_Laue_measured_fraction_full 0.998
_diffrn_reflns_Laue_measured_fraction_max 0.992
_diffrn_reflns_limit_h_max 15
_diffrn_reflns_limit_h_min -15
_diffrn_reflns_limit_k_max 21
_diffrn_reflns_limit_k_min -20
_diffrn_reflns_limit_l_max 25
_diffrn_reflns_limit_l_min 0
_diffrn_reflns_number 16757
_diffrn_reflns_point_group_measured_fraction_full 0.998
_diffrn_reflns_point_group_measured_fraction_max 0.992
_diffrn_reflns_theta_full 25.242
_diffrn_reflns_theta_max 26.519
_diffrn_reflns_theta_min 2.421
_diffrn_source Imus
_exptl_absorpt_coefficient_mu 1.120
_exptl_absorpt_correction_T_max 0.745372
_exptl_absorpt_correction_T_min 0.533245
_exptl_absorpt_correction_type multi-scan
_exptl_absorpt_process_details 'BRUKER TWINABS'
_exptl_crystal_colour yellow
_exptl_crystal_density_diffrn 1.236
_exptl_crystal_description plate
_exptl_crystal_F_000 1584
_exptl_crystal_size_max 0.320
_exptl_crystal_size_mid 0.280
_exptl_crystal_size_min 0.150
_refine_diff_density_max 0.568
_refine_diff_density_min -0.559
_refine_diff_density_rms 0.073
_refine_ls_extinction_method none
_refine_ls_goodness_of_fit_ref 1.033
_refine_ls_hydrogen_treatment constr
_refine_ls_matrix_type full
_refine_ls_number_parameters 916
_refine_ls_number_reflns 16757
_refine_ls_number_restraints 392
_refine_ls_restrained_S_all 1.028
_refine_ls_R_factor_all 0.1155
_refine_ls_R_factor_gt 0.0653
_refine_ls_shift/su_max 0.002
_refine_ls_shift/su_mean 0.000
_refine_ls_structure_factor_coef Fsqd
_refine_ls_weighting_details 'w=1/[\s^2^(Fo^2^)+(0.0992P)^2^+1.8101P] where P=(Fo^2^+2Fc^2^)/3'
_refine_ls_weighting_scheme calc
_refine_ls_wR_factor_gt 0.1599
_refine_ls_wR_factor_ref 0.1898
_reflns_Friedel_coverage 0.000
_reflns_number_gt 10889
_reflns_number_total 16757
_reflns_threshold_expression 'I > 2\s(I)'
_cod_data_source_file c7dt00066a2.cif
_cod_data_source_block twin5
_cod_database_code 7042869
_shelx_shelxl_version_number 2014/7
_shelx_space_group_comment
;
The symmetry employed for this shelxl refinement is uniquely defined
by the following loop, which should always be used as a source of
symmetry information in preference to the above space-group names.
They are only intended as comments.
;
_shelx_estimated_absorpt_t_min 0.716
_shelx_estimated_absorpt_t_max 0.850

loop_
_space_group_symop_operation_xyz
'x, y, z'
'-x, -y, -z'

loop_
_atom_site_label
_atom_site_type_symbol
_atom_site_fract_x
_atom_site_fract_y
_atom_site_fract_z
_atom_site_U_iso_or_equiv
_atom_site_adp_type
_atom_site_occupancy
_atom_site_site_symmetry_order
_atom_site_calc_flag
_atom_site_refinement_flags_posn
_atom_site_refinement_flags_adp
_atom_site_refinement_flags_occupancy
_atom_site_disorder_assembly
_atom_site_disorder_group
Ge1 Ge 0.51567(5) 0.77996(3) 0.19228(3) 0.07028(19) Uani 1 1 d . . . . .
Ge2 Ge 0.12109(5) 0.77438(3) 0.66265(3) 0.06335(17) Uani 1 1 d . . . . .
Si1 Si 0.26320(9) 0.94934(7) 0.41610(5) 0.0478(3) Uani 1 1 d . . . . .
Si2 Si 0.31172(10) 0.64954(6) 0.92412(6) 0.0491(3) Uani 1 1 d . . . . .
Fe1 Fe 0.0000 1.0000 0.5000 0.0499(2) Uani 1 2 d DS . P . .
Fe2 Fe 0.5000 0.5000 1.0000 0.0657(3) Uani 1 2 d S . P . .
Cl1 Cl 0.43553(19) 0.78147(11) 0.09835(9) 0.1145(6) Uani 1 1 d . . . . .
Cl2 Cl 0.62008(15) 0.88332(10) 0.14938(10) 0.1115(6) Uani 1 1 d . . . . .
Cl3 Cl -0.06449(13) 0.77109(11) 0.69529(11) 0.1127(6) Uani 1 1 d . . . . .
Cl4 Cl 0.1406(2) 0.68730(11) 0.58844(8) 0.1223(7) Uani 1 1 d . . . . .
N1 N 0.3145(3) 0.91913(19) 0.21833(16) 0.0443(7) Uani 1 1 d . . . . .
N2 N 0.3861(3) 0.85766(18) 0.30636(15) 0.0415(7) Uani 1 1 d . . . . .
N3 N 0.1570(3) 0.61091(18) 0.76915(17) 0.0450(8) Uani 1 1 d . . . . .
N4 N 0.2211(3) 0.71373(16) 0.79146(15) 0.0380(7) Uani 1 1 d . . . . .
C1 C 0.3910(3) 0.8584(2) 0.23872(19) 0.0442(9) Uani 1 1 d . . . . .
C2 C 0.2648(3) 0.9554(3) 0.2730(2) 0.0498(10) Uani 1 1 d . . . . .
H2 H 0.2101 0.9991 0.2712 0.060 Uiso 1 1 calc R U . . .
C3 C 0.3078(3) 0.9177(2) 0.32959(19) 0.0428(9) Uani 1 1 d . . . . .
C4 C 0.4389(4) 0.7924(2) 0.3523(2) 0.0506(10) Uani 1 1 d . . . . .
C5 C 0.5406(4) 0.8005(3) 0.3726(2) 0.0632(12) Uani 1 1 d . . . . .
C6 C 0.5805(5) 0.7395(4) 0.4225(3) 0.0850(17) Uani 1 1 d . . . . .
H6 H 0.6479 0.7425 0.4382 0.102 Uiso 1 1 calc R U . . .
C7 C 0.5211(7) 0.6757(4) 0.4482(3) 0.099(2) Uani 1 1 d . . . . .
H7 H 0.5475 0.6368 0.4821 0.119 Uiso 1 1 calc R U . . .
C8 C 0.4241(6) 0.6687(3) 0.4246(3) 0.0870(18) Uani 1 1 d . . . . .
H8 H 0.3867 0.6240 0.4420 0.104 Uiso 1 1 calc R U . . .
C9 C 0.3793(4) 0.7260(3) 0.3754(2) 0.0624(12) Uani 1 1 d . . . . .
C10 C 0.2748(5) 0.7148(3) 0.3484(3) 0.0706(14) Uani 1 1 d . . . . .
H10 H 0.2512 0.7654 0.3204 0.085 Uiso 1 1 calc R U . . .
C11 C 0.1792(6) 0.6971(4) 0.4040(4) 0.108(2) Uani 1 1 d . . . . .
H11A H 0.1147 0.6904 0.3839 0.162 Uiso 1 1 calc R U . . .
H11B H 0.2006 0.6487 0.4334 0.162 Uiso 1 1 calc R U . . .
H11C H 0.1623 0.7410 0.4297 0.162 Uiso 1 1 calc R U . . .
C12 C 0.2950(6) 0.6500(5) 0.3032(4) 0.113(2) Uani 1 1 d . . . . .
H12A H 0.2266 0.6444 0.2868 0.170 Uiso 1 1 calc R U . . .
H12B H 0.3496 0.6647 0.2656 0.170 Uiso 1 1 calc R U . . .
H12C H 0.3218 0.6000 0.3286 0.170 Uiso 1 1 calc R U . . .
C13 C 0.6073(4) 0.8691(4) 0.3447(3) 0.0801(16) Uani 1 1 d . . . . .
H13 H 0.5710 0.9019 0.3075 0.096 Uiso 1 1 calc R U . . .
C14 C 0.7280(5) 0.8383(6) 0.3162(4) 0.133(3) Uani 1 1 d . . . . .
H14A H 0.7690 0.8833 0.2986 0.200 Uiso 1 1 calc R U . . .
H14B H 0.7644 0.8050 0.3518 0.200 Uiso 1 1 calc R U . . .
H14C H 0.7250 0.8076 0.2806 0.200 Uiso 1 1 calc R U . . .
C15 C 0.6148(6) 0.9226(5) 0.3977(4) 0.114(2) Uani 1 1 d . . . . .
H15A H 0.6582 0.9656 0.3775 0.172 Uiso 1 1 calc R U . . .
H15B H 0.5412 0.9445 0.4139 0.172 Uiso 1 1 calc R U . . .
H15C H 0.6497 0.8913 0.4348 0.172 Uiso 1 1 calc R U . . .
C16 C 0.2768(4) 0.9424(3) 0.1522(2) 0.0496(10) Uani 1 1 d . . . . .
C17 C 0.3187(4) 1.0083(3) 0.1100(2) 0.0567(11) Uani 1 1 d . . . . .
C18 C 0.2763(5) 1.0311(3) 0.0483(2) 0.0754(15) Uani 1 1 d . . . . .
H18 H 0.3032 1.0741 0.0185 0.091 Uiso 1 1 calc R U . . .
C19 C 0.1968(6) 0.9925(4) 0.0303(3) 0.0878(17) Uani 1 1 d . . . . .
H19 H 0.1700 1.0090 -0.0113 0.105 Uiso 1 1 calc R U . . .
C20 C 0.1557(5) 0.9283(4) 0.0740(3) 0.0841(16) Uani 1 1 d . . . . .
H20 H 0.1007 0.9026 0.0613 0.101 Uiso 1 1 calc R U . . .
C21 C 0.1943(4) 0.9018(3) 0.1357(2) 0.0642(12) Uani 1 1 d . . . . .
C22 C 0.1473(5) 0.8324(4) 0.1832(3) 0.0885(18) Uani 1 1 d . . . . .
H22 H 0.2016 0.8122 0.2154 0.106 Uiso 1 1 calc R U . . .
C23 C 0.1351(8) 0.7618(5) 0.1463(5) 0.146(4) Uani 1 1 d . . . . .
H23A H 0.2047 0.7469 0.1204 0.219 Uiso 1 1 calc R U . . .
H23B H 0.1146 0.7167 0.1790 0.219 Uiso 1 1 calc R U . . .
H23C H 0.0784 0.7778 0.1166 0.219 Uiso 1 1 calc R U . . .
C24 C 0.0405(7) 0.8570(6) 0.2241(5) 0.148(3) Uani 1 1 d . . . . .
H24A H 0.0146 0.8108 0.2533 0.222 Uiso 1 1 calc R U . . .
H24B H 0.0523 0.8962 0.2511 0.222 Uiso 1 1 calc R U . . .
H24C H -0.0142 0.8799 0.1944 0.222 Uiso 1 1 calc R U . . .
C25 C 0.4026(5) 1.0551(3) 0.1300(3) 0.0681(13) Uani 1 1 d . . . . .
H25 H 0.4351 1.0225 0.1688 0.082 Uiso 1 1 calc R U . . .
C26 C 0.3463(6) 1.1332(4) 0.1526(4) 0.101(2) Uani 1 1 d . . . . .
H26A H 0.4011 1.1621 0.1651 0.152 Uiso 1 1 calc R U . . .
H26B H 0.3107 1.1654 0.1161 0.152 Uiso 1 1 calc R U . . .
H26C H 0.2915 1.1216 0.1908 0.152 Uiso 1 1 calc R U . . .
C27 C 0.4983(6) 1.0709(4) 0.0726(3) 0.103(2) Uani 1 1 d . . . . .
H27A H 0.5325 1.0207 0.0592 0.155 Uiso 1 1 calc R U . . .
H27B H 0.4691 1.1046 0.0345 0.155 Uiso 1 1 calc R U . . .
H27C H 0.5528 1.0972 0.0883 0.155 Uiso 1 1 calc R U . . .
C28 C 0.113(2) 0.950(3) 0.427(3) 0.046(6) Uani 0.34(4) 1 d D U P A 1
C29 C 0.022(3) 1.002(2) 0.3989(9) 0.046(5) Uani 0.34(4) 1 d D U P A 1
H29A H 0.0284 1.0495 0.3647 0.055 Uiso 0.34(4) 1 calc R U P A 1
C30 C -0.0793(19) 0.970(2) 0.4287(18) 0.057(5) Uani 0.34(4) 1 d D U P A 1
H30A H -0.1543 0.9927 0.4182 0.069 Uiso 0.34(4) 1 calc R U P A 1
C31 C -0.053(2) 0.9011(17) 0.4730(16) 0.052(5) Uani 0.34(4) 1 d D U P A 1
H31A H -0.1068 0.8677 0.5008 0.062 Uiso 0.34(4) 1 calc R U P A 1
C32 C 0.064(3) 0.8874(18) 0.4737(19) 0.045(5) Uani 0.34(4) 1 d D U P A 1
H32A H 0.1037 0.8438 0.5022 0.054 Uiso 0.34(4) 1 calc R U P A 1
C28' C 0.1092(10) 0.9523(16) 0.4275(15) 0.042(3) Uani 0.66(4) 1 d D U P A 2
C29' C 0.0374(16) 1.0177(11) 0.3967(5) 0.052(3) Uani 0.66(4) 1 d D U P A 2
H29B H 0.0615 1.0670 0.3692 0.062 Uiso 0.66(4) 1 calc R U P A 2
C30' C -0.0738(11) 0.9984(12) 0.4111(9) 0.055(3) Uani 0.66(4) 1 d D U P A 2
H30B H -0.1400 1.0328 0.3970 0.066 Uiso 0.66(4) 1 calc R U P A 2
C31' C -0.0732(11) 0.9240(12) 0.4528(9) 0.057(3) Uani 0.66(4) 1 d D U P A 2
H31B H -0.1392 0.8970 0.4720 0.068 Uiso 0.66(4) 1 calc R U P A 2
C32' C 0.0375(15) 0.8944(12) 0.4635(11) 0.051(3) Uani 0.66(4) 1 d D U P A 2
H32B H 0.0617 0.8425 0.4895 0.061 Uiso 0.66(4) 1 calc R U P A 2
C33 C 0.3056(5) 1.0518(3) 0.4083(3) 0.0803(16) Uani 1 1 d . . . . .
H33A H 0.3854 1.0489 0.4025 0.120 Uiso 1 1 calc R U . . .
H33B H 0.2767 1.0849 0.3699 0.120 Uiso 1 1 calc R U . . .
H33C H 0.2765 1.0746 0.4486 0.120 Uiso 1 1 calc R U . . .
C34 C 0.3215(4) 0.8790(4) 0.4863(2) 0.0799(16) Uani 1 1 d . . . . .
H34A H 0.4012 0.8775 0.4804 0.120 Uiso 1 1 calc R U . . .
H34B H 0.2922 0.8970 0.5287 0.120 Uiso 1 1 calc R U . . .
H34C H 0.3014 0.8262 0.4863 0.120 Uiso 1 1 calc R U . . .
C35 C 0.1678(3) 0.6886(2) 0.74549(19) 0.0415(9) Uani 1 1 d . . . . .
C36 C 0.2023(4) 0.5894(2) 0.8286(2) 0.0503(10) Uani 1 1 d . . . . .
H36 H 0.2047 0.5385 0.8542 0.060 Uiso 1 1 calc R U . . .
C37 C 0.2431(3) 0.6529(2) 0.84479(19) 0.0418(9) Uani 1 1 d . . . . .
C38 C 0.2600(3) 0.7921(2) 0.7826(2) 0.0451(9) Uani 1 1 d . . . . .
C39 C 0.1948(4) 0.8536(3) 0.8124(2) 0.0620(12) Uani 1 1 d . . . . .
C40 C 0.2401(6) 0.9255(3) 0.8066(4) 0.0914(19) Uani 1 1 d . . . . .
H40 H 0.1995 0.9679 0.8262 0.110 Uiso 1 1 calc R U . . .
C41 C 0.3408(7) 0.9349(4) 0.7735(4) 0.106(2) Uani 1 1 d . . . . .
H41 H 0.3694 0.9836 0.7713 0.127 Uiso 1 1 calc R U . . .
C42 C 0.4045(6) 0.8746(4) 0.7420(4) 0.097(2) Uani 1 1 d . . . . .
H42 H 0.4739 0.8835 0.7184 0.117 Uiso 1 1 calc R U . . .
C43 C 0.3647(4) 0.8008(3) 0.7457(3) 0.0622(12) Uani 1 1 d . . . . .
C44 C 0.4325(4) 0.7343(4) 0.7116(3) 0.0794(16) Uani 1 1 d . . . . .
H44 H 0.3910 0.6873 0.7231 0.095 Uiso 1 1 calc R U . . .
C45 C 0.5450(6) 0.7098(5) 0.7371(4) 0.129(3) Uani 1 1 d . . . . .
H45A H 0.5846 0.6676 0.7139 0.193 Uiso 1 1 calc R U . . .
H45B H 0.5870 0.7553 0.7286 0.193 Uiso 1 1 calc R U . . .
H45C H 0.5346 0.6911 0.7848 0.193 Uiso 1 1 calc R U . . .
C46 C 0.4460(7) 0.7550(6) 0.6350(4) 0.142(3) Uani 1 1 d . . . . .
H46A H 0.4895 0.7113 0.6155 0.214 Uiso 1 1 calc R U . . .
H46B H 0.3740 0.7642 0.6192 0.214 Uiso 1 1 calc R U . . .
H46C H 0.4832 0.8027 0.6218 0.214 Uiso 1 1 calc R U . . .
C47 C 0.0795(5) 0.8457(3) 0.8484(3) 0.0839(17) Uani 1 1 d . . . . .
H47 H 0.0627 0.7909 0.8479 0.101 Uiso 1 1 calc R U . . .
C48 C -0.0096(7) 0.9044(6) 0.8130(4) 0.141(3) Uani 1 1 d . . . . .
H48A H -0.0818 0.8975 0.8375 0.212 Uiso 1 1 calc R U . . .
H48B H 0.0062 0.9587 0.8118 0.212 Uiso 1 1 calc R U . . .
H48C H -0.0085 0.8937 0.7676 0.212 Uiso 1 1 calc R U . . .
C49 C 0.0703(7) 0.8588(5) 0.9223(4) 0.133(3) Uani 1 1 d . . . . .
H49A H -0.0044 0.8532 0.9434 0.200 Uiso 1 1 calc R U . . .
H49B H 0.1213 0.8196 0.9457 0.200 Uiso 1 1 calc R U . . .
H49C H 0.0882 0.9118 0.9241 0.200 Uiso 1 1 calc R U . . .
C50 C 0.1163(5) 0.5514(3) 0.7367(2) 0.0638(13) Uani 1 1 d . . . . .
C51 C 0.0065(6) 0.5369(4) 0.7536(3) 0.0867(19) Uani 1 1 d . . . . .
C52 C -0.0256(9) 0.4745(6) 0.7250(5) 0.138(4) Uani 1 1 d . . . . .
H52 H -0.0993 0.4633 0.7330 0.166 Uiso 1 1 calc R U . . .
C53 C 0.0492(13) 0.4308(7) 0.6862(6) 0.175(6) Uani 1 1 d . . . . .
H53 H 0.0268 0.3878 0.6700 0.209 Uiso 1 1 calc R U . . .
C54 C 0.1529(10) 0.4470(5) 0.6704(4) 0.141(4) Uani 1 1 d . . . . .
H54 H 0.2011 0.4171 0.6416 0.169 Uiso 1 1 calc R U . . .
C55 C 0.1927(6) 0.5084(3) 0.6963(3) 0.0857(18) Uani 1 1 d . . . . .
C56 C 0.3148(7) 0.5234(4) 0.6821(4) 0.104(2) Uani 1 1 d . . . . .
H56 H 0.3198 0.5766 0.6936 0.124 Uiso 1 1 calc R U . . .
C57 C 0.3872(8) 0.4633(6) 0.7257(5) 0.161(4) Uani 1 1 d . . . . .
H57A H 0.4632 0.4748 0.7152 0.241 Uiso 1 1 calc R U . . .
H57B H 0.3627 0.4669 0.7726 0.241 Uiso 1 1 calc R U . . .
H57C H 0.3817 0.4101 0.7171 0.241 Uiso 1 1 calc R U . . .
C58 C 0.3619(9) 0.5248(5) 0.6055(4) 0.164(4) Uani 1 1 d . . . . .
H58A H 0.3155 0.5631 0.5781 0.246 Uiso 1 1 calc R U . . .
H58B H 0.4364 0.5397 0.5984 0.246 Uiso 1 1 calc R U . . .
H58C H 0.3627 0.4723 0.5932 0.246 Uiso 1 1 calc R U . . .
C59 C -0.0719(5) 0.5803(5) 0.8014(4) 0.105(2) Uani 1 1 d . . . . .
H59 H -0.0421 0.6308 0.8032 0.125 Uiso 1 1 calc R U . . .
C60 C -0.0772(7) 0.5324(6) 0.8733(4) 0.147(3) Uani 1 1 d . . . . .
H60A H -0.1285 0.5615 0.9037 0.221 Uiso 1 1 calc R U . . .
H60B H -0.1019 0.4810 0.8730 0.221 Uiso 1 1 calc R U . . .
H60C H -0.0045 0.5248 0.8882 0.221 Uiso 1 1 calc R U . . .
C61 C -0.1907(6) 0.6024(6) 0.7810(5) 0.181(5) Uani 1 1 d . . . . .
H61A H -0.2364 0.6303 0.8145 0.271 Uiso 1 1 calc R U . . .
H61B H -0.1878 0.6363 0.7379 0.271 Uiso 1 1 calc R U . . .
H61C H -0.2220 0.5542 0.7779 0.271 Uiso 1 1 calc R U . . .
C62 C 0.4238(12) 0.5687(8) 0.9228(14) 0.055(4) Uani 0.546(15) 1 d D U P B 1
C63 C 0.4215(15) 0.4866(9) 0.9211(8) 0.085(4) Uani 0.546(15) 1 d D U P B 1
H63A H 0.3539 0.4599 0.9247 0.102 Uiso 0.546(15) 1 calc R U P B 1
C64 C 0.532(2) 0.4469(14) 0.9202(17) 0.107(5) Uani 0.546(15) 1 d D U P B 1
H64A H 0.5539 0.3892 0.9199 0.128 Uiso 0.546(15) 1 calc R U P B 1
C65 C 0.6001(12) 0.5019(11) 0.9093(7) 0.116(5) Uani 0.546(15) 1 d D U P B 1
H65A H 0.6816 0.4916 0.9042 0.139 Uiso 0.546(15) 1 calc R U P B 1
C66 C 0.5390(10) 0.5779(10) 0.9130(9) 0.098(5) Uani 0.546(15) 1 d D U P B 1
H66A H 0.5709 0.6285 0.9106 0.118 Uiso 0.546(15) 1 calc R U P B 1
C62' C 0.4031(14) 0.5537(9) 0.925(2) 0.061(4) Uani 0.454(15) 1 d D U P B 2
C63' C 0.3715(15) 0.4777(8) 0.9549(10) 0.080(4) Uani 0.454(15) 1 d D U P B 2
H63B H 0.2976 0.4669 0.9778 0.096 Uiso 0.454(15) 1 calc R U P B 2
C64' C 0.4647(18) 0.4184(9) 0.9439(10) 0.102(5) Uani 0.454(15) 1 d D U P B 2
H64B H 0.4651 0.3605 0.9591 0.122 Uiso 0.454(15) 1 calc R U P B 2
C65' C 0.545(3) 0.4527(18) 0.907(2) 0.114(7) Uani 0.454(15) 1 d D U P B 2
H65B H 0.6179 0.4256 0.8924 0.137 Uiso 0.454(15) 1 calc R U P B 2
C66' C 0.5154(16) 0.5367(13) 0.9004(8) 0.091(4) Uani 0.454(15) 1 d D U P B 2
H66B H 0.5637 0.5768 0.8766 0.109 Uiso 0.454(15) 1 calc R U P B 2
C67 C 0.1989(5) 0.6323(4) 0.9947(3) 0.099(2) Uani 1 1 d . . . . .
H67A H 0.1425 0.6775 0.9922 0.149 Uiso 1 1 calc R U . . .
H67B H 0.1667 0.5846 0.9914 0.149 Uiso 1 1 calc R U . . .
H67C H 0.2289 0.6260 1.0371 0.149 Uiso 1 1 calc R U . . .
C68 C 0.3793(7) 0.7398(3) 0.9256(3) 0.107(3) Uani 1 1 d . . . . .
H68A H 0.3240 0.7855 0.9263 0.161 Uiso 1 1 calc R U . . .
H68B H 0.4170 0.7326 0.9653 0.161 Uiso 1 1 calc R U . . .
H68C H 0.4323 0.7483 0.8859 0.161 Uiso 1 1 calc R U . . .
O1 O 0.1738(11) 0.3937(6) 0.9177(9) 0.241(5) Uani 1 1 d D . . . .
C69 C 0.156(2) 0.3477(15) 0.9842(10) 0.41(2) Uani 1 1 d D . . . .
H69A H 0.1939 0.3672 1.0165 0.491 Uiso 1 1 calc R U . . .
H69B H 0.0771 0.3486 1.0006 0.491 Uiso 1 1 calc R U . . .
C71 C 0.1424(14) 0.2646(9) 0.9140(13) 0.317(14) Uani 1 1 d D . . . .
H71A H 0.0627 0.2641 0.9266 0.381 Uiso 1 1 calc R U . . .
H71B H 0.1727 0.2184 0.8920 0.381 Uiso 1 1 calc R U . . .
C72 C 0.171(2) 0.3399(13) 0.8741(8) 0.304(12) Uani 1 1 d D . . . .
H72A H 0.2432 0.3317 0.8476 0.365 Uiso 1 1 calc R U . . .
H72B H 0.1159 0.3604 0.8432 0.365 Uiso 1 1 calc R U . . .
C70 C 0.2022(17) 0.2717(11) 0.9720(10) 0.274(10) Uani 1 1 d D . . . .
H70A H 0.1858 0.2310 1.0106 0.329 Uiso 1 1 calc R U . . .
H70B H 0.2822 0.2693 0.9594 0.329 Uiso 1 1 calc R U . . .
O2 O 0.7472(16) 0.6250(17) 0.5761(7) 0.359(10) Uani 1 1 d D . . . .
C73 C 0.795(3) 0.5601(12) 0.5390(14) 0.350(16) Uani 1 1 d D . . . .
H73A H 0.7656 0.5616 0.4966 0.420 Uiso 1 1 calc R U . . .
H73B H 0.7949 0.5071 0.5659 0.420 Uiso 1 1 calc R U . . .
C74 C 0.9037(15) 0.5932(16) 0.5313(14) 0.300(11) Uani 1 1 d D . . . .
H74A H 0.9621 0.5630 0.5049 0.360 Uiso 1 1 calc R U . . .
H74B H 0.9273 0.5975 0.5745 0.360 Uiso 1 1 calc R U . . .
C75 C 0.8660(18) 0.6719(18) 0.4939(9) 0.296(13) Uani 1 1 d D . . . .
H75A H 0.9260 0.7048 0.4765 0.355 Uiso 1 1 calc R U . . .
H75B H 0.8215 0.6683 0.4584 0.355 Uiso 1 1 calc R U . . .
C76 C 0.7999(19) 0.6959(15) 0.5548(16) 0.329(17) Uani 1 1 d D . . . .
H76A H 0.8461 0.7055 0.5876 0.395 Uiso 1 1 calc R U . . .
H76B H 0.7469 0.7428 0.5447 0.395 Uiso 1 1 calc R U . . .

loop_
_atom_site_aniso_label
_atom_site_aniso_U_11
_atom_site_aniso_U_22
_atom_site_aniso_U_33
_atom_site_aniso_U_23
_atom_site_aniso_U_13
_atom_site_aniso_U_12
Ge1 0.0868(4) 0.0609(3) 0.0547(3) -0.0159(2) 0.0150(3) 0.0074(3)
Ge2 0.0738(4) 0.0640(3) 0.0498(3) 0.0155(2) -0.0285(2) -0.0066(2)
Si1 0.0430(6) 0.0674(7) 0.0313(6) -0.0146(5) 0.0013(5) 0.0025(5)
Si2 0.0639(7) 0.0448(6) 0.0395(6) 0.0052(5) -0.0239(5) -0.0057(5)
Fe1 0.0411(5) 0.0568(5) 0.0531(5) -0.0246(4) 0.0076(4) -0.0034(4)
Fe2 0.0725(7) 0.0688(6) 0.0544(6) -0.0014(4) -0.0354(5) 0.0176(5)
Cl1 0.1603(17) 0.1174(13) 0.0717(10) -0.0529(9) -0.0115(10) 0.0090(11)
Cl2 0.1037(12) 0.0969(11) 0.1252(15) -0.0336(10) 0.0499(11) -0.0249(9)
Cl3 0.0692(10) 0.1111(12) 0.1457(16) 0.0327(11) -0.0398(10) -0.0014(8)
Cl4 0.202(2) 0.1136(13) 0.0556(9) -0.0108(8) -0.0499(11) 0.0030(13)
N1 0.0470(19) 0.0541(19) 0.0313(17) -0.0088(14) -0.0002(14) -0.0051(15)
N2 0.0393(18) 0.0502(18) 0.0336(17) -0.0080(13) 0.0001(13) -0.0023(14)
N3 0.0459(19) 0.0442(18) 0.047(2) 0.0017(14) -0.0195(15) -0.0079(14)
N4 0.0429(17) 0.0355(15) 0.0351(17) 0.0048(12) -0.0164(14) -0.0024(12)
C1 0.048(2) 0.049(2) 0.035(2) -0.0081(16) 0.0022(17) -0.0072(17)
C2 0.047(2) 0.063(2) 0.036(2) -0.0140(18) 0.0024(18) 0.0082(19)
C3 0.035(2) 0.059(2) 0.033(2) -0.0127(17) 0.0032(16) 0.0004(17)
C4 0.053(3) 0.061(3) 0.032(2) -0.0089(18) 0.0003(18) 0.0107(19)
C5 0.052(3) 0.082(3) 0.052(3) -0.016(2) -0.007(2) 0.012(2)
C6 0.074(4) 0.107(5) 0.068(4) -0.014(3) -0.025(3) 0.026(3)
C7 0.132(6) 0.090(4) 0.065(4) 0.001(3) -0.028(4) 0.028(4)
C8 0.124(5) 0.065(3) 0.065(4) 0.002(3) -0.012(4) 0.001(3)
C9 0.079(3) 0.058(3) 0.045(3) -0.004(2) 0.002(2) -0.003(2)
C10 0.086(4) 0.059(3) 0.065(3) 0.000(2) -0.003(3) -0.022(3)
C11 0.110(5) 0.108(5) 0.107(5) -0.033(4) 0.019(4) -0.026(4)
C12 0.117(6) 0.137(6) 0.098(5) -0.052(4) 0.011(4) -0.043(5)
C13 0.045(3) 0.116(4) 0.077(4) -0.011(3) -0.010(3) -0.003(3)
C14 0.062(4) 0.198(9) 0.130(7) -0.023(6) 0.013(4) -0.007(5)
C15 0.092(5) 0.139(6) 0.125(6) -0.037(5) -0.018(4) -0.032(4)
C16 0.056(3) 0.062(2) 0.031(2) -0.0113(18) -0.0047(18) -0.005(2)
C17 0.068(3) 0.064(3) 0.037(2) -0.0117(19) 0.000(2) -0.007(2)
C18 0.104(4) 0.080(3) 0.041(3) -0.002(2) -0.013(3) -0.011(3)
C19 0.117(5) 0.101(4) 0.051(3) -0.014(3) -0.034(3) -0.003(4)
C20 0.097(4) 0.105(4) 0.062(3) -0.020(3) -0.032(3) -0.017(3)
C21 0.072(3) 0.074(3) 0.052(3) -0.013(2) -0.015(2) -0.014(2)
C22 0.096(5) 0.098(4) 0.079(4) -0.007(3) -0.021(3) -0.040(4)
C23 0.196(9) 0.123(6) 0.142(8) -0.024(5) -0.029(7) -0.084(6)
C24 0.126(7) 0.167(8) 0.141(8) -0.007(6) 0.035(6) -0.052(6)
C25 0.086(4) 0.065(3) 0.054(3) -0.010(2) 0.001(3) -0.021(3)
C26 0.127(6) 0.085(4) 0.102(5) -0.036(4) -0.015(4) -0.018(4)
C27 0.123(5) 0.109(5) 0.077(4) -0.004(3) 0.015(4) -0.053(4)
C28 0.048(7) 0.044(9) 0.044(10) -0.009(7) -0.004(7) 0.002(7)
C29 0.046(10) 0.051(10) 0.048(9) -0.021(6) -0.015(7) -0.004(7)
C30 0.046(7) 0.065(14) 0.062(13) -0.018(9) -0.006(8) -0.003(9)
C31 0.051(9) 0.044(9) 0.069(12) -0.026(7) -0.011(9) -0.014(8)
C32 0.043(10) 0.041(8) 0.051(11) -0.027(6) 0.009(8) -0.001(7)
C28' 0.043(4) 0.052(6) 0.028(5) -0.017(4) 0.006(4) 0.003(4)
C29' 0.054(6) 0.059(7) 0.045(5) -0.016(4) -0.009(4) 0.001(4)
C30' 0.050(5) 0.070(8) 0.049(7) -0.032(5) -0.008(4) 0.010(5)
C31' 0.040(5) 0.072(8) 0.058(8) -0.022(6) 0.005(5) -0.001(6)
C32' 0.049(8) 0.052(5) 0.051(6) -0.016(4) -0.002(5) -0.001(5)
C33 0.075(4) 0.098(4) 0.077(4) -0.041(3) 0.017(3) -0.033(3)
C34 0.071(3) 0.124(4) 0.038(3) -0.015(3) -0.011(2) 0.026(3)
C35 0.043(2) 0.043(2) 0.037(2) 0.0029(16) -0.0131(17) -0.0019(16)
C36 0.065(3) 0.039(2) 0.048(2) 0.0083(17) -0.024(2) -0.0098(18)
C37 0.047(2) 0.0386(19) 0.040(2) 0.0026(16) -0.0159(17) -0.0034(16)
C38 0.054(3) 0.038(2) 0.044(2) 0.0063(16) -0.0210(19) -0.0073(17)
C39 0.082(3) 0.045(2) 0.060(3) -0.006(2) -0.024(3) 0.001(2)
C40 0.116(5) 0.044(3) 0.116(5) -0.009(3) -0.025(4) -0.006(3)
C41 0.142(7) 0.054(3) 0.127(6) 0.001(4) -0.025(5) -0.037(4)
C42 0.093(4) 0.083(4) 0.116(5) 0.011(4) -0.011(4) -0.046(4)
C43 0.062(3) 0.054(3) 0.071(3) 0.004(2) -0.017(2) -0.015(2)
C44 0.055(3) 0.096(4) 0.085(4) -0.004(3) 0.001(3) -0.022(3)
C45 0.096(5) 0.176(8) 0.100(6) -0.021(5) -0.024(4) 0.046(5)
C46 0.121(6) 0.218(10) 0.079(5) -0.031(6) -0.023(5) 0.036(6)
C47 0.092(4) 0.067(3) 0.091(4) -0.031(3) -0.002(3) 0.010(3)
C48 0.114(6) 0.193(9) 0.115(6) -0.052(6) -0.042(5) 0.053(6)
C49 0.148(7) 0.155(7) 0.075(5) -0.007(4) -0.002(5) 0.039(6)
C50 0.090(4) 0.052(3) 0.056(3) 0.005(2) -0.032(3) -0.028(3)
C51 0.098(5) 0.084(4) 0.085(4) 0.020(3) -0.042(4) -0.044(4)
C52 0.170(9) 0.133(7) 0.136(8) 0.008(6) -0.065(7) -0.093(7)
C53 0.276(17) 0.132(9) 0.158(11) -0.022(7) -0.083(11) -0.118(10)
C54 0.242(12) 0.092(5) 0.108(6) -0.043(4) -0.027(7) -0.052(6)
C55 0.140(6) 0.053(3) 0.072(4) -0.016(3) -0.023(4) -0.022(3)
C56 0.132(6) 0.075(4) 0.101(5) -0.033(3) 0.007(5) 0.002(4)
C57 0.141(8) 0.164(9) 0.163(10) -0.025(7) -0.014(7) 0.032(7)
C58 0.215(11) 0.130(7) 0.118(7) -0.018(5) 0.033(7) 0.032(7)
C59 0.070(4) 0.122(5) 0.116(6) 0.031(5) -0.029(4) -0.035(4)
C60 0.118(6) 0.197(9) 0.108(6) 0.036(6) -0.008(5) -0.031(6)
C61 0.073(5) 0.233(11) 0.217(11) 0.082(9) -0.051(6) -0.054(6)
C62 0.057(6) 0.071(6) 0.032(5) 0.009(6) -0.018(6) 0.001(5)
C63 0.113(8) 0.079(7) 0.071(8) -0.021(6) -0.051(7) 0.017(6)
C64 0.135(11) 0.116(8) 0.059(12) -0.018(9) -0.036(10) 0.054(7)
C65 0.082(7) 0.160(11) 0.061(7) 0.049(8) 0.012(6) 0.048(6)
C66 0.059(6) 0.113(8) 0.095(10) 0.059(7) -0.007(6) -0.001(5)
C62' 0.062(8) 0.060(7) 0.065(10) -0.006(7) -0.044(7) 0.013(6)
C63' 0.108(9) 0.055(6) 0.086(11) -0.009(6) -0.059(7) 0.011(6)
C64' 0.154(13) 0.072(7) 0.089(11) -0.031(7) -0.078(9) 0.043(7)
C65' 0.143(12) 0.128(10) 0.063(14) -0.030(10) -0.039(9) 0.071(9)
C66' 0.090(8) 0.119(9) 0.061(7) -0.025(7) -0.023(7) 0.030(8)
C67 0.089(4) 0.143(6) 0.051(3) 0.003(3) -0.009(3) 0.021(4)
C68 0.178(7) 0.071(3) 0.094(4) 0.015(3) -0.091(5) -0.046(4)
O1 0.294(12) 0.155(8) 0.291(14) -0.011(9) -0.114(12) -0.038(7)
C69 0.63(5) 0.29(3) 0.31(3) -0.12(3) 0.07(3) -0.12(3)
C71 0.215(16) 0.156(13) 0.63(5) -0.15(2) -0.13(2) 0.004(11)
C72 0.49(3) 0.25(2) 0.194(17) -0.071(16) 0.011(19) -0.12(2)
C70 0.33(3) 0.188(15) 0.31(2) 0.068(15) -0.16(2) -0.055(16)
O2 0.36(2) 0.52(3) 0.224(14) -0.149(18) 0.000(13) -0.08(2)
C73 0.49(5) 0.32(3) 0.31(3) -0.12(2) -0.11(3) -0.16(3)
C74 0.22(2) 0.29(3) 0.39(4) -0.08(2) -0.08(2) 0.064(17)
C75 0.23(2) 0.46(4) 0.166(16) 0.047(19) -0.017(14) -0.04(2)
C76 0.25(2) 0.31(2) 0.53(5) -0.24(3) -0.12(3) -0.065(17)

loop_
_atom_type_symbol
_atom_type_description
_atom_type_scat_dispersion_real
_atom_type_scat_dispersion_imag
_atom_type_scat_source
C C 0.0033 0.0016 'International Tables Vol C Tables 4.2.6.8 and 6.1.1.4'
H H 0.0000 0.0000 'International Tables Vol C Tables 4.2.6.8 and 6.1.1.4'
Cl Cl 0.1484 0.1585 'International Tables Vol C Tables 4.2.6.8 and 6.1.1.4'
Fe Fe 0.3463 0.8444 'International Tables Vol C Tables 4.2.6.8 and 6.1.1.4'
Ge Ge 0.1547 1.8001 'International Tables Vol C Tables 4.2.6.8 and 6.1.1.4'
N N 0.0061 0.0033 'International Tables Vol C Tables 4.2.6.8 and 6.1.1.4'
Si Si 0.0817 0.0704 'International Tables Vol C Tables 4.2.6.8 and 6.1.1.4'
O O 0.0106 0.0060 'International Tables Vol C Tables 4.2.6.8 and 6.1.1.4'

loop_
_geom_angle_atom_site_label_1
_geom_angle_atom_site_label_2
_geom_angle_atom_site_label_3
_geom_angle
_geom_angle_site_symmetry_1
_geom_angle_site_symmetry_3
C1 Ge1 Cl1 96.86(12) . .
C1 Ge1 Cl2 91.34(11) . .
Cl1 Ge1 Cl2 96.08(8) . .
C35 Ge2 Cl4 95.78(12) . .
C35 Ge2 Cl3 93.87(11) . .
Cl4 Ge2 Cl3 97.49(9) . .
C28' Si1 C33 110.8(9) . .
C28' Si1 C34 109.5(7) . .
C33 Si1 C34 112.8(3) . .
C33 Si1 C28 111.9(18) . .
C34 Si1 C28 109.2(14) . .
C28' Si1 C3 104.5(11) . .
C33 Si1 C3 105.0(2) . .
C34 Si1 C3 113.9(2) . .
C28 Si1 C3 104(2) . .
C62 Si2 C68 105.0(7) . .
C62' Si2 C68 116.6(7) . .
C62 Si2 C67 114.1(6) . .
C62' Si2 C67 105.9(9) . .
C68 Si2 C67 113.1(4) . .
C62 Si2 C37 106.3(9) . .
C62' Si2 C37 101.6(12) . .
C68 Si2 C37 113.7(2) . .
C67 Si2 C37 104.7(2) . .
C29 Fe1 C29 180.0 2_576 .
C29 Fe1 C28 139.0(9) 2_576 .
C29 Fe1 C28 41.0(9) . .
C29 Fe1 C28 41.0(9) 2_576 2_576
C29 Fe1 C28 139.0(9) . 2_576
C28 Fe1 C28 180.0 . 2_576
C32' Fe1 C32' 180.0 . 2_576
C29 Fe1 C30 138.5(6) 2_576 .
C29 Fe1 C30 41.5(6) . .
C28 Fe1 C30 69.2(15) . .
C28 Fe1 C30 110.8(15) 2_576 .
C29 Fe1 C30 41.5(6) 2_576 2_576
C29 Fe1 C30 138.5(6) . 2_576
C28 Fe1 C30 110.8(15) . 2_576
C28 Fe1 C30 69.2(15) 2_576 2_576
C30 Fe1 C30 180.0(11) . 2_576
C32' Fe1 C31' 139.7(4) . 2_576
C32' Fe1 C31' 40.3(4) 2_576 2_576
C32' Fe1 C31' 40.3(4) . .
C32' Fe1 C31' 139.7(4) 2_576 .
C31' Fe1 C31' 180.0 2_576 .
C29 Fe1 C31 112.0(8) 2_576 .
C29 Fe1 C31 68.0(8) . .
C28 Fe1 C31 67.8(13) . .
C28 Fe1 C31 112.2(13) 2_576 .
C30 Fe1 C31 40.1(6) . .
C30 Fe1 C31 139.9(6) 2_576 .
C29 Fe1 C31 68.0(8) 2_576 2_576
C29 Fe1 C31 112.0(8) . 2_576
C28 Fe1 C31 112.2(13) . 2_576
C28 Fe1 C31 67.8(13) 2_576 2_576
C30 Fe1 C31 139.9(6) . 2_576
C30 Fe1 C31 40.1(6) 2_576 2_576
C31 Fe1 C31 180.0 . 2_576
C64 Fe2 C64 180.0(15) . 2_667
C62' Fe2 C62' 180.0 . 2_667
C64 Fe2 C63 137.8(8) . 2_667
C64 Fe2 C63 42.2(8) 2_667 2_667
C64 Fe2 C63 42.2(8) . .
C64 Fe2 C63 137.8(8) 2_667 .
C63 Fe2 C63 180.0 2_667 .
C62' Fe2 C66' 40.5(7) . .
C62' Fe2 C66' 139.5(7) 2_667 .
C62' Fe2 C66' 139.5(7) . 2_667
C62' Fe2 C66' 40.5(7) 2_667 2_667
C66' Fe2 C66' 180.0 . 2_667
C62' Fe2 C63' 139.7(5) . 2_667
C62' Fe2 C63' 40.3(5) 2_667 2_667
C66' Fe2 C63' 113.4(7) . 2_667
C66' Fe2 C63' 66.6(7) 2_667 2_667
C62' Fe2 C63' 40.3(5) . .
C62' Fe2 C63' 139.7(5) 2_667 .
C66' Fe2 C63' 66.6(7) . .
C66' Fe2 C63' 113.4(7) 2_667 .
C63' Fe2 C63' 180.0 2_667 .
C62' Fe2 C64' 68.4(8) . .
C62' Fe2 C64' 111.6(8) 2_667 .
C66' Fe2 C64' 65.5(7) . .
C66' Fe2 C64' 114.5(7) 2_667 .
C63' Fe2 C64' 138.7(6) 2_667 .
C63' Fe2 C64' 41.3(6) . .
C62' Fe2 C64' 111.6(8) . 2_667
C62' Fe2 C64' 68.4(8) 2_667 2_667
C66' Fe2 C64' 114.5(7) . 2_667
C66' Fe2 C64' 65.5(7) 2_667 2_667
C63' Fe2 C64' 41.3(6) 2_667 2_667
C63' Fe2 C64' 138.7(6) . 2_667
C64' Fe2 C64' 180.0(8) . 2_667
C1 N1 C2 109.7(3) . .
C1 N1 C16 128.7(3) . .
C2 N1 C16 121.3(3) . .
C1 N2 C3 112.4(3) . .
C1 N2 C4 124.1(3) . .
C3 N2 C4 122.5(3) . .
C35 N3 C36 109.7(3) . .
C35 N3 C50 128.8(3) . .
C36 N3 C50 121.1(3) . .
C35 N4 C37 112.1(3) . .
C35 N4 C38 123.6(3) . .
C37 N4 C38 124.1(3) . .
N1 C1 N2 104.8(3) . .
N1 C1 Ge1 136.8(3) . .
N2 C1 Ge1 118.1(3) . .
C3 C2 N1 109.5(3) . .
C2 C3 N2 103.7(3) . .
C2 C3 Si1 123.2(3) . .
N2 C3 Si1 133.2(3) . .
C5 C4 C9 124.0(4) . .
C5 C4 N2 119.4(4) . .
C9 C4 N2 116.5(4) . .
C4 C5 C6 116.3(5) . .
C4 C5 C13 123.8(4) . .
C6 C5 C13 119.9(5) . .
C7 C6 C5 120.7(6) . .
C8 C7 C6 120.7(5) . .
C7 C8 C9 122.1(6) . .
C8 C9 C4 116.0(5) . .
C8 C9 C10 120.8(5) . .
C4 C9 C10 123.2(4) . .
C9 C10 C12 111.6(5) . .
C9 C10 C11 113.0(5) . .
C12 C10 C11 110.1(5) . .
C5 C13 C15 112.4(5) . .
C5 C13 C14 111.1(5) . .
C15 C13 C14 108.4(6) . .
C21 C16 C17 123.2(4) . .
C21 C16 N1 118.3(4) . .
C17 C16 N1 118.3(4) . .
C18 C17 C16 116.5(4) . .
C18 C17 C25 120.5(4) . .
C16 C17 C25 122.9(4) . .
C19 C18 C17 121.8(5) . .
C18 C19 C20 120.0(5) . .
C19 C20 C21 121.5(5) . .
C16 C21 C20 116.9(5) . .
C16 C21 C22 122.2(4) . .
C20 C21 C22 120.9(5) . .
C24 C22 C21 113.0(6) . .
C24 C22 C23 110.8(6) . .
C21 C22 C23 112.4(6) . .
C26 C25 C17 110.8(5) . .
C26 C25 C27 111.0(5) . .
C17 C25 C27 111.9(4) . .
C29 C28 C32 106.0(13) . .
C29 C28 Si1 135(2) . .
C32 C28 Si1 119(2) . .
C29 C28 Fe1 67(2) . .
C32 C28 Fe1 70(3) . .
Si1 C28 Fe1 127(4) . .
C28 C29 C30 108.5(13) . .
C28 C29 Fe1 72(3) . .
C30 C29 Fe1 68.7(14) . .
C31 C30 C29 107.9(13) . .
C31 C30 Fe1 71.9(14) . .
C29 C30 Fe1 69.8(12) . .
C30 C31 C32 109.6(13) . .
C30 C31 Fe1 68.0(14) . .
C32 C31 Fe1 71.6(16) . .
C31 C32 C28 108.0(13) . .
C31 C32 Fe1 68.6(13) . .
C28 C32 Fe1 70(3) . .
C29' C28' C32' 106.1(8) . .
C29' C28' Si1 123.0(13) . .
C32' C28' Si1 130.9(13) . .
C29' C28' Fe1 70.1(11) . .
C32' C28' Fe1 68.8(13) . .
Si1 C28' Fe1 127.5(18) . .
C28' C29' C30' 108.7(8) . .
C28' C29' Fe1 68.8(13) . .
C30' C29' Fe1 72.8(7) . .
C31' C30' C29' 107.9(8) . .
C31' C30' Fe1 68.7(7) . .
C29' C30' Fe1 67.5(6) . .
C30' C31' C32' 109.2(8) . .
C30' C31' Fe1 72.3(8) . .
C32' C31' Fe1 67.9(10) . .
C31' C32' C28' 108.1(8) . .
C31' C32' Fe1 71.8(10) . .
C28' C32' Fe1 69.6(15) . .
N3 C35 N4 104.8(3) . .
N3 C35 Ge2 137.6(3) . .
N4 C35 Ge2 117.6(2) . .
C37 C36 N3 109.9(3) . .
C36 C37 N4 103.5(3) . .
C36 C37 Si2 123.7(3) . .
N4 C37 Si2 132.8(3) . .
C39 C38 C43 123.5(4) . .
C39 C38 N4 119.5(4) . .
C43 C38 N4 117.0(4) . .
C40 C39 C38 116.9(5) . .
C40 C39 C47 119.8(5) . .
C38 C39 C47 123.3(4) . .
C41 C40 C39 121.1(6) . .
C40 C41 C42 122.2(5) . .
C41 C42 C43 120.0(6) . .
C42 C43 C38 116.3(5) . .
C42 C43 C44 120.9(5) . .
C38 C43 C44 122.8(4) . .
C43 C44 C45 112.8(5) . .
C43 C44 C46 112.3(5) . .
C45 C44 C46 110.5(5) . .
C39 C47 C49 112.1(6) . .
C39 C47 C48 112.1(6) . .
C49 C47 C48 108.9(5) . .
C55 C50 C51 124.3(5) . .
C55 C50 N3 117.2(5) . .
C51 C50 N3 118.2(5) . .
C50 C51 C52 115.6(8) . .
C50 C51 C59 123.0(6) . .
C52 C51 C59 121.3(7) . .
C53 C52 C51 120.7(9) . .
C54 C53 C52 121.9(9) . .
C53 C54 C55 121.5(10) . .
C50 C55 C54 115.9(8) . .
C50 C55 C56 122.6(5) . .
C54 C55 C56 121.5(7) . .
C57 C56 C55 112.1(6) . .
C57 C56 C58 109.9(7) . .
C55 C56 C58 112.7(7) . .
C51 C59 C61 114.6(8) . .
C51 C59 C60 110.7(6) . .
C61 C59 C60 109.7(6) . .
C63 C62 C66 103.6(11) . .
C63 C62 Si2 130.2(13) . .
C66 C62 Si2 125.5(11) . .
C63 C62 Fe2 69.1(9) . .
C66 C62 Fe2 70.4(10) . .
Si2 C62 Fe2 130.6(14) . .
C62 C63 C64 109.2(17) . .
C62 C63 Fe2 70.5(12) . .
C64 C63 Fe2 65.8(15) . .
C65 C64 C63 107.6(17) . .
C65 C64 Fe2 75.8(17) . .
C63 C64 Fe2 72.0(11) . .
C64 C65 C66 109.6(14) . .
C64 C65 Fe2 66.4(14) . .
C66 C65 Fe2 70.1(7) . .
C65 C66 C62 108.8(14) . .
C65 C66 Fe2 69.8(6) . .
C62 C66 Fe2 69.2(10) . .
C63' C62' C66' 103.2(12) . .
C63' C62' Si2 125.4(13) . .
C66' C62' Si2 131.3(14) . .
C63' C62' Fe2 68.3(13) . .
C66' C62' Fe2 67.1(12) . .
Si2 C62' Fe2 127.0(19) . .
C62' C63' C64' 108.6(15) . .
C62' C63' Fe2 71.4(14) . .
C64' C63' Fe2 70.2(8) . .
C65' C64' C63' 109.0(16) . .
C65' C64' Fe2 76(2) . .
C63' C64' Fe2 68.5(8) . .
C64' C65' C66' 108.3(19) . .
C64' C65' Fe2 68.5(18) . .
C66' C65' Fe2 64.8(16) . .
C65' C66' C62' 109.9(18) . .
C65' C66' Fe2 75.3(19) . .
C62' C66' Fe2 72.4(17) . .
C72 O1 C69 104.5(12) . .
C70 C69 O1 101.4(15) . .
C70 C71 C72 95.4(12) . .
O1 C72 C71 108.1(13) . .
C69 C70 C71 99.2(13) . .
C76 O2 C73 112.9(17) . .
O2 C73 C74 88.3(14) . .
C73 C74 C75 96.0(13) . .
C76 C75 C74 91.3(17) . .
O2 C76 C75 97.8(14) . .

loop_
_geom_bond_atom_site_label_1
_geom_bond_atom_site_label_2
_geom_bond_distance
_geom_bond_site_symmetry_2
Ge1 C1 2.107(4) .
Ge1 Cl1 2.242(2) .
Ge1 Cl2 2.2861(16) .
Ge2 C35 2.117(3) .
Ge2 Cl4 2.2373(18) .
Ge2 Cl3 2.2726(17) .
Si1 C28' 1.855(12) .
Si1 C33 1.853(5) .
Si1 C34 1.854(5) .
Si1 C28 1.81(2) .
Si1 C3 1.895(4) .
Si2 C62 1.806(13) .
Si2 C62' 1.845(14) .
Si2 C68 1.837(5) .
Si2 C67 1.852(6) .
Si2 C37 1.894(4) .
Fe1 C29 2.014(18) 2_576
Fe1 C29 2.014(18) .
Fe1 C28 2.08(7) .
Fe1 C28 2.08(7) 2_576
Fe1 C32' 2.02(2) .
Fe1 C32' 2.02(2) 2_576
Fe1 C30 2.00(3) .
Fe1 C30 2.00(3) 2_576
Fe1 C31' 2.072(13) 2_576
Fe1 C31' 2.072(13) .
Fe1 C31 2.05(2) .
Fe1 C31 2.05(2) 2_576
Fe2 C64 1.94(3) .
Fe2 C64 1.94(3) 2_667
Fe2 C62' 2.06(3) .
Fe2 C62' 2.06(3) 2_667
Fe2 C63 2.022(12) 2_667
Fe2 C63 2.022(12) .
Fe2 C66' 1.992(18) .
Fe2 C66' 1.992(18) 2_667
Fe2 C63' 2.021(14) 2_667
Fe2 C63' 2.021(14) .
Fe2 C64' 2.044(15) .
Fe2 C64' 2.044(15) 2_667
N1 C1 1.348(5) .
N1 C2 1.379(5) .
N1 C16 1.447(5) .
N2 C1 1.354(5) .
N2 C3 1.395(5) .
N2 C4 1.463(5) .
N3 C35 1.344(5) .
N3 C36 1.365(5) .
N3 C50 1.459(6) .
N4 C35 1.352(5) .
N4 C37 1.392(4) .
N4 C38 1.445(5) .
C2 C3 1.350(6) .
C4 C5 1.388(7) .
C4 C9 1.401(6) .
C5 C6 1.408(7) .
C5 C13 1.495(8) .
C6 C7 1.373(9) .
C7 C8 1.359(9) .
C8 C9 1.386(7) .
C9 C10 1.499(7) .
C10 C12 1.513(8) .
C10 C11 1.525(8) .
C13 C15 1.528(9) .
C13 C14 1.560(8) .
C16 C21 1.394(6) .
C16 C17 1.397(6) .
C17 C18 1.391(7) .
C17 C25 1.506(7) .
C18 C19 1.356(8) .
C19 C20 1.385(8) .
C20 C21 1.377(7) .
C21 C22 1.512(7) .
C22 C24 1.492(10) .
C22 C23 1.542(9) .
C25 C26 1.519(8) .
C25 C27 1.543(7) .
C28 C29 1.437(15) .
C28 C32 1.442(15) .
C29 C30 1.422(16) .
C30 C31 1.388(17) .
C31 C32 1.409(16) .
C28' C29' 1.433(10) .
C28' C32' 1.440(11) .
C29' C30' 1.417(12) .
C30' C31' 1.397(12) .
C31' C32' 1.410(11) .
C36 C37 1.346(6) .
C38 C39 1.392(6) .
C38 C43 1.398(6) .
C39 C40 1.385(7) .
C39 C47 1.503(8) .
C40 C41 1.330(9) .
C41 C42 1.386(10) .
C42 C43 1.388(7) .
C43 C44 1.509(8) .
C44 C45 1.514(8) .
C44 C46 1.517(9) .
C47 C49 1.527(9) .
C47 C48 1.543(9) .
C50 C55 1.367(8) .
C50 C51 1.379(8) .
C51 C52 1.407(11) .
C51 C59 1.476(10) .
C52 C53 1.344(15) .
C53 C54 1.314(15) .
C54 C55 1.405(9) .
C55 C56 1.523(10) .
C56 C57 1.509(11) .
C56 C58 1.567(10) .
C59 C61 1.544(9) .
C59 C60 1.538(10) .
C62 C63 1.402(16) .
C62 C66 1.416(15) .
C63 C64 1.43(2) .
C64 C65 1.30(3) .
C65 C66 1.410(19) .
C62' C63' 1.407(17) .
C62' C66' 1.403(17) .
C63' C64' 1.433(18) .
C64' C65' 1.28(3) .
C65' C66' 1.41(2) .
O1 C72 1.374(13) .
O1 C69 1.440(16) .
C69 C70 1.384(16) .
C71 C70 1.489(15) .
C71 C72 1.450(15) .
O2 C76 1.415(16) .
O2 C73 1.448(16) .
C73 C74 1.480(16) .
C74 C75 1.473(16) .
C75 C76 1.457(16) .

loop_
_geom_torsion_atom_site_label_1
_geom_torsion_atom_site_label_2
_geom_torsion_atom_site_label_3
_geom_torsion_atom_site_label_4
_geom_torsion
C2 N1 C1 N2 0.7(4)
C16 N1 C1 N2 -173.6(4)
C2 N1 C1 Ge1 -171.9(3)
C16 N1 C1 Ge1 13.8(7)
C3 N2 C1 N1 -0.4(4)
C4 N2 C1 N1 167.8(3)
C3 N2 C1 Ge1 173.9(2)
C4 N2 C1 Ge1 -17.9(5)
C1 N1 C2 C3 -0.8(5)
C16 N1 C2 C3 174.0(4)
N1 C2 C3 N2 0.5(4)
N1 C2 C3 Si1 179.4(3)
C1 N2 C3 C2 0.0(4)
C4 N2 C3 C2 -168.5(4)
C1 N2 C3 Si1 -178.8(3)
C4 N2 C3 Si1 12.7(6)
C28' Si1 C3 C2 52.7(8)
C33 Si1 C3 C2 -64.0(4)
C34 Si1 C3 C2 172.2(4)
C28 Si1 C3 C2 53.6(14)
C28' Si1 C3 N2 -128.7(8)
C33 Si1 C3 N2 114.6(4)
C34 Si1 C3 N2 -9.2(5)
C28 Si1 C3 N2 -127.8(14)
C1 N2 C4 C5 99.4(5)
C3 N2 C4 C5 -93.6(5)
C1 N2 C4 C9 -83.3(5)
C3 N2 C4 C9 83.8(5)
C9 C4 C5 C6 -3.9(7)
N2 C4 C5 C6 173.3(4)
C9 C4 C5 C13 176.1(4)
N2 C4 C5 C13 -6.7(7)
C4 C5 C6 C7 0.7(8)
C13 C5 C6 C7 -179.3(5)
C5 C6 C7 C8 2.0(9)
C6 C7 C8 C9 -1.9(10)
C7 C8 C9 C4 -1.1(8)
C7 C8 C9 C10 177.4(5)
C5 C4 C9 C8 4.1(7)
N2 C4 C9 C8 -173.2(4)
C5 C4 C9 C10 -174.3(4)
N2 C4 C9 C10 8.4(6)
C8 C9 C10 C12 -72.0(7)
C4 C9 C10 C12 106.4(6)
C8 C9 C10 C11 52.7(7)
C4 C9 C10 C11 -128.9(5)
C4 C5 C13 C15 113.4(6)
C6 C5 C13 C15 -66.6(7)
C4 C5 C13 C14 -125.0(6)
C6 C5 C13 C14 55.0(7)
C1 N1 C16 C21 83.1(5)
C2 N1 C16 C21 -90.6(5)
C1 N1 C16 C17 -101.6(5)
C2 N1 C16 C17 84.7(5)
C21 C16 C17 C18 -1.9(7)
N1 C16 C17 C18 -176.9(4)
C21 C16 C17 C25 176.0(4)
N1 C16 C17 C25 1.0(6)
C16 C17 C18 C19 1.2(8)
C25 C17 C18 C19 -176.8(5)
C17 C18 C19 C20 0.0(9)
C18 C19 C20 C21 -0.6(9)
C17 C16 C21 C20 1.4(7)
N1 C16 C21 C20 176.4(4)
C17 C16 C21 C22 -177.8(5)
N1 C16 C21 C22 -2.8(7)
C19 C20 C21 C16 -0.1(8)
C19 C20 C21 C22 179.1(6)
C16 C21 C22 C24 97.4(7)
C20 C21 C22 C24 -81.8(8)
C16 C21 C22 C23 -136.2(6)
C20 C21 C22 C23 44.6(9)
C18 C17 C25 C26 76.2(6)
C16 C17 C25 C26 -101.6(6)
C18 C17 C25 C27 -48.2(7)
C16 C17 C25 C27 133.9(5)
C33 Si1 C28 C29 39(8)
C34 Si1 C28 C29 165(6)
C3 Si1 C28 C29 -74(7)
C33 Si1 C28 C32 -140(5)
C34 Si1 C28 C32 -14(6)
C3 Si1 C28 C32 108(5)
C33 Si1 C28 Fe1 -54(3)
C34 Si1 C28 Fe1 71(2)
C3 Si1 C28 Fe1 -167.1(19)
C32 C28 C29 C30 0(6)
Si1 C28 C29 C30 -179(6)
Fe1 C28 C29 C30 -59(2)
C32 C28 C29 Fe1 59(4)
Si1 C28 C29 Fe1 -120(7)
C28 C29 C30 C31 -1(4)
Fe1 C29 C30 C31 -62(2)
C28 C29 C30 Fe1 61(4)
C29 C30 C31 C32 1(3)
Fe1 C30 C31 C32 -60(2)
C29 C30 C31 Fe1 60.9(19)
C30 C31 C32 C28 -1(5)
Fe1 C31 C32 C28 -59(4)
C30 C31 C32 Fe1 57(2)
C29 C28 C32 C31 1(6)
Si1 C28 C32 C31 180(4)
Fe1 C28 C32 C31 58(3)
C29 C28 C32 Fe1 -57(4)
Si1 C28 C32 Fe1 122(5)
C33 Si1 C28' C29' 34(3)
C34 Si1 C28' C29' 159(2)
C3 Si1 C28' C29' -79(3)
C33 Si1 C28' C32' -149(3)
C34 Si1 C28' C32' -24(4)
C3 Si1 C28' C32' 98(3)
C33 Si1 C28' Fe1 -55.6(13)
C34 Si1 C28' Fe1 69.4(14)
C3 Si1 C28' Fe1 -168.1(10)
C32' C28' C29' C30' -3(3)
Si1 C28' C29' C30' 175(2)
Fe1 C28' C29' C30' -62.2(12)
C32' C28' C29' Fe1 59.7(19)
Si1 C28' C29' Fe1 -122(3)
C28' C29' C30' C31' 3(2)
Fe1 C29' C30' C31' -56.9(10)
C28' C29' C30' Fe1 59.7(17)
C29' C30' C31' C32' -1.9(18)
Fe1 C30' C31' C32' -58.1(13)
C29' C30' C31' Fe1 56.2(9)
C30' C31' C32' C28' 0(2)
Fe1 C31' C32' C28' -60.5(19)
C30' C31' C32' Fe1 60.8(11)
C29' C28' C32' C31' 1(3)
Si1 C28' C32' C31' -176(2)
Fe1 C28' C32' C31' 61.9(15)
C29' C28' C32' Fe1 -60.5(18)
Si1 C28' C32' Fe1 122(3)
C36 N3 C35 N4 0.4(4)
C50 N3 C35 N4 -173.0(4)
C36 N3 C35 Ge2 -177.3(3)
C50 N3 C35 Ge2 9.3(7)
C37 N4 C35 N3 -0.8(4)
C38 N4 C35 N3 173.6(3)
C37 N4 C35 Ge2 177.4(3)
C38 N4 C35 Ge2 -8.2(5)
C35 N3 C36 C37 0.2(5)
C50 N3 C36 C37 174.1(4)
N3 C36 C37 N4 -0.6(5)
N3 C36 C37 Si2 179.2(3)
C35 N4 C37 C36 0.9(5)
C38 N4 C37 C36 -173.4(4)
C35 N4 C37 Si2 -178.9(3)
C38 N4 C37 Si2 6.7(6)
C62 Si2 C37 C36 55.5(6)
C62' Si2 C37 C36 44.4(8)
C68 Si2 C37 C36 170.5(4)
C67 Si2 C37 C36 -65.6(5)
C62 Si2 C37 N4 -124.7(6)
C62' Si2 C37 N4 -135.7(8)
C68 Si2 C37 N4 -9.7(5)
C67 Si2 C37 N4 114.2(4)
C35 N4 C38 C39 97.1(5)
C37 N4 C38 C39 -89.2(5)
C35 N4 C38 C43 -85.1(5)
C37 N4 C38 C43 88.7(5)
C43 C38 C39 C40 -2.6(7)
N4 C38 C39 C40 175.1(4)
C43 C38 C39 C47 176.2(5)
N4 C38 C39 C47 -6.0(7)
C38 C39 C40 C41 0.7(9)
C47 C39 C40 C41 -178.2(6)
C39 C40 C41 C42 1.3(11)
C40 C41 C42 C43 -1.4(11)
C41 C42 C43 C38 -0.5(9)
C41 C42 C43 C44 179.8(6)
C39 C38 C43 C42 2.5(7)
N4 C38 C43 C42 -175.3(4)
C39 C38 C43 C44 -177.7(5)
N4 C38 C43 C44 4.5(7)
C42 C43 C44 C45 59.2(7)
C38 C43 C44 C45 -120.6(6)
C42 C43 C44 C46 -66.4(8)
C38 C43 C44 C46 113.9(6)
C40 C39 C47 C49 -60.5(7)
C38 C39 C47 C49 120.7(6)
C40 C39 C47 C48 62.3(8)
C38 C39 C47 C48 -116.5(6)
C35 N3 C50 C55 88.6(6)
C36 N3 C50 C55 -84.1(6)
C35 N3 C50 C51 -97.3(6)
C36 N3 C50 C51 90.0(6)
C55 C50 C51 C52 -1.4(9)
N3 C50 C51 C52 -175.1(6)
C55 C50 C51 C59 175.2(6)
N3 C50 C51 C59 1.6(8)
C50 C51 C52 C53 2.6(13)
C59 C51 C52 C53 -174.1(9)
C51 C52 C53 C54 -3.7(19)
C52 C53 C54 C55 3.3(18)
C51 C50 C55 C54 1.1(9)
N3 C50 C55 C54 174.8(6)
C51 C50 C55 C56 -176.5(5)
N3 C50 C55 C56 -2.8(8)
C53 C54 C55 C50 -2.0(13)
C53 C54 C55 C56 175.7(9)
C50 C55 C56 C57 99.6(7)
C54 C55 C56 C57 -77.9(9)
C50 C55 C56 C58 -135.8(6)
C54 C55 C56 C58 46.7(9)
C50 C51 C59 C61 140.5(6)
C52 C51 C59 C61 -43.0(9)
C50 C51 C59 C60 -94.9(7)
C52 C51 C59 C60 81.6(9)
C68 Si2 C62 C63 -180(2)
C67 Si2 C62 C63 56(3)
C37 Si2 C62 C63 -59(2)
C68 Si2 C62 C66 -10(2)
C67 Si2 C62 C66 -134.3(19)
C37 Si2 C62 C66 111(2)
C68 Si2 C62 Fe2 84.0(10)
C67 Si2 C62 Fe2 -40.4(15)
C37 Si2 C62 Fe2 -155.2(10)
C66 C62 C63 C64 8(2)
Si2 C62 C63 C64 180(2)
Fe2 C62 C63 C64 -54.3(16)
C66 C62 C63 Fe2 62.5(15)
Si2 C62 C63 Fe2 -126(2)
C62 C63 C64 C65 -11(3)
Fe2 C63 C64 C65 -68(2)
C62 C63 C64 Fe2 57.0(15)
C63 C64 C65 C66 9(3)
Fe2 C64 C65 C66 -56.6(14)
C63 C64 C65 Fe2 65.5(17)
C64 C65 C66 C62 -4(2)
Fe2 C65 C66 C62 -58.3(14)
C64 C65 C66 Fe2 54.4(18)
C63 C62 C66 C65 -3(2)
Si2 C62 C66 C65 -174.9(17)
Fe2 C62 C66 C65 58.6(11)
C63 C62 C66 Fe2 -61.6(13)
Si2 C62 C66 Fe2 127(2)
C68 Si2 C62' C63' 149(2)
C67 Si2 C62' C63' 22(3)
C37 Si2 C62' C63' -87(3)
C68 Si2 C62' C66' -30(4)
C67 Si2 C62' C66' -157(3)
C37 Si2 C62' C66' 94(3)
C68 Si2 C62' Fe2 60.6(16)
C67 Si2 C62' Fe2 -66.1(12)
C37 Si2 C62' Fe2 -175.2(10)
C66' C62' C63' C64' -2(3)
Si2 C62' C63' C64' 179(2)
Fe2 C62' C63' C64' -60.7(13)
C66' C62' C63' Fe2 58.5(18)
Si2 C62' C63' Fe2 -121(3)
C62' C63' C64' C65' -4(3)
Fe2 C63' C64' C65' -65(3)
C62' C63' C64' Fe2 61.4(19)
C63' C64' C65' C66' 9(4)
Fe2 C64' C65' C66' -52(3)
C63' C64' C65' Fe2 60.8(15)
C64' C65' C66' C62' -10(4)
Fe2 C65' C66' C62' -65(2)
C64' C65' C66' Fe2 54(3)
C63' C62' C66' C65' 7(4)
Si2 C62' C66' C65' -174(3)
Fe2 C62' C66' C65' 67(2)
C63' C62' C66' Fe2 -59(2)
Si2 C62' C66' Fe2 120(3)
C72 O1 C69 C70 30(3)
C69 O1 C72 C71 5(3)
C70 C71 C72 O1 -34(2)
O1 C69 C70 C71 -52(2)
C72 C71 C70 C69 52(2)
C76 O2 C73 C74 31(2)
O2 C73 C74 C75 -60(2)
C73 C74 C75 C76 71.6(19)
C73 O2 C76 C75 11(3)
C74 C75 C76 O2 -47(2)
